data_4113122
loop_
_publ_author_name
'De-Liang Long'
'Hamera Abbas'
'Paul K\"ogerler'
'Leroy Cronin'

_publ_section_title
;
 A High-Nuclearity "Celtic-Ring" Isopolyoxotungstate, [H12W36O120]12-,
 That Captures Trace Potassium Ions
;
_journal_name_full 'Journal of the American Chemical Society'
_journal_page_first 13880
_journal_page_last 13881
_journal_paper_doi 10.1021/ja046410v
_journal_volume 126
_journal_year 2004
_chemical_formula_moiety '6(C6 H16 N O3 +), (H2 O40 W12 6-)'
_chemical_formula_sum 'C36 H98 N6 O58 W12'
_chemical_formula_weight 3749.40
_chemical_name_common 'Compound HA162'
_chemical_name_systematic
;
 ?
;
_space_group_IT_number 36
_symmetry_cell_setting orthorhombic
_symmetry_space_group_name_Hall 'C 2c -2'
_symmetry_space_group_name_H-M 'C m c 21'
_atom_sites_solution_hydrogens geom
_atom_sites_solution_primary direct
_atom_sites_solution_secondary difmap
_audit_creation_method SHELXL-97
_cell_angle_alpha 90.00
_cell_angle_beta 90.00
_cell_angle_gamma 90.00
_cell_formula_units_Z 4
_cell_length_a 22.9618(3)
_cell_length_b 14.7301(2)
_cell_length_c 22.6265(4)
_cell_measurement_reflns_used 4583
_cell_measurement_temperature 120(2)
_cell_measurement_theta_max 27.485
_cell_measurement_theta_min 1.62
_cell_volume 7653.0(2)
_computing_cell_refinement 'POSTREF (CCP4 1994)'
_computing_data_collection 'Collect (Nonius BV, 1997-2000)'
_computing_data_reduction 'EVAL-14 (Duisenberg, Kroon-Batenburg & Schreurs 2002)'
_computing_molecular_graphics 'Ortep-3 for Windows (Farrugia, 1997)'
_computing_publication_material 'WinGX publication routines (Farrugia, 1999)'
_computing_structure_refinement 'SHELXL-97 (Sheldrick, 1997)'
_computing_structure_solution 'SHELXS-97 (Sheldrick, 1997)'
_diffrn_ambient_temperature 120(2)
_diffrn_measured_fraction_theta_full 0.998
_diffrn_measured_fraction_theta_max 0.998
_diffrn_measurement_device_type KappaCCD
_diffrn_measurement_method '\w scan'
_diffrn_radiation_monochromator graphite
_diffrn_radiation_source 'fine-focus sealed tube'
_diffrn_radiation_type MoK\a
_diffrn_radiation_wavelength 0.71073
_diffrn_reflns_av_R_equivalents 0.0778
_diffrn_reflns_av_sigmaI/netI 0.0548
_diffrn_reflns_limit_h_max 28
_diffrn_reflns_limit_h_min 0
_diffrn_reflns_limit_k_max 18
_diffrn_reflns_limit_k_min 0
_diffrn_reflns_limit_l_max 25
_diffrn_reflns_limit_l_min -27
_diffrn_reflns_number 34923
_diffrn_reflns_theta_full 26.00
_diffrn_reflns_theta_max 26.00
_diffrn_reflns_theta_min 2.44
_diffrn_standards_decay_% none
_exptl_absorpt_coefficient_mu 18.068
_exptl_absorpt_correction_T_max 0.1394
_exptl_absorpt_correction_T_min 0.1228
_exptl_absorpt_correction_type empirical
_exptl_absorpt_process_details
;
SADABS: Bruker Nonius area detector scaling and absorption
 correction - V2.10
;
_exptl_crystal_colour colourless
_exptl_crystal_density_diffrn 3.254
_exptl_crystal_density_meas ?
_exptl_crystal_description block
_exptl_crystal_F_000 6832
_exptl_crystal_size_max 0.20
_exptl_crystal_size_mid 0.18
_exptl_crystal_size_min 0.18
_refine_diff_density_max 1.44
_refine_diff_density_min -1.25
_refine_diff_density_rms 0.23
_refine_ls_abs_structure_details 'Flack H D (1983), Acta Cryst. A39, 876-881'
_refine_ls_abs_structure_Flack 0.022(12)
_refine_ls_extinction_coef 0.000019(4)
_refine_ls_extinction_expression Fc^*^=kFc[1+0.001xFc^2^\l^3^/sin(2\q)]^-1/4^
_refine_ls_extinction_method SHELXL
_refine_ls_goodness_of_fit_ref 1.027
_refine_ls_hydrogen_treatment mixed
_refine_ls_matrix_type full
_refine_ls_number_parameters 526
_refine_ls_number_reflns 7266
_refine_ls_number_restraints 207
_refine_ls_restrained_S_all 1.017
_refine_ls_R_factor_all 0.0410
_refine_ls_R_factor_gt 0.0297
_refine_ls_shift/su_max 0.002
_refine_ls_shift/su_mean 0.000
_refine_ls_structure_factor_coef Fsqd
_refine_ls_weighting_details 'calc w=1/[\s^2^(Fo^2^)+(0.0296P)^2^+71.2389P] where P=(Fo^2^+2Fc^2^)/3'
_refine_ls_weighting_scheme calc
_refine_ls_wR_factor_gt 0.0638
_refine_ls_wR_factor_ref 0.0667
_reflns_number_gt 6720
_reflns_number_total 7266
_reflns_threshold_expression >2sigma(I)
_cod_data_source_file ja046410vsi20040830_042631.cif
_cod_data_source_block HA162
_cod_depositor_comments
;
The following automatic conversions were performed:

'_exptl_crystal_density_meas' value 'none' was changed to '?' - the
value is perceived as not measured.

Automatic conversion script
Id: cif_fix_values 3008 2015-01-20 13:52:24Z robertas 
;
_cod_database_code 4113122

loop_
_symmetry_equiv_pos_as_xyz
'x, y, z'
'-x, -y, z+1/2'
'-x, y, z'
'x, -y, z+1/2'
'x+1/2, y+1/2, z'
'-x+1/2, -y+1/2, z+1/2'
'-x+1/2, y+1/2, z'
'x+1/2, -y+1/2, z+1/2'

loop_
_atom_site_label
_atom_site_type_symbol
_atom_site_fract_x
_atom_site_fract_y
_atom_site_fract_z
_atom_site_U_iso_or_equiv
_atom_site_adp_type
_atom_site_occupancy
_atom_site_symmetry_multiplicity
_atom_site_calc_flag
_atom_site_refinement_flags
W1 W 0.419472(15) 0.41791(3) 0.91896(2) 0.01985(10) Uani 1 1 d .
W2 W 0.5000 0.07765(4) 0.79156(3) 0.01862(14) Uani 1 2 d SU
W3 W 0.348667(15) 0.22705(3) 0.91560(2) 0.02129(10) Uani 1 1 d .
W4 W 0.420039(17) 0.29483(3) 0.79965(2) 0.02016(10) Uani 1 1 d .
W5 W 0.428820(16) 0.14608(3) 1.04711(2) 0.01990(10) Uani 1 1 d .
W6 W 0.5000 0.33950(4) 1.05065(3) 0.02222(14) Uani 1 2 d S
W7 W 0.427969(16) 0.00933(3) 0.90994(2) 0.02132(10) Uani 1 1 d .
O1 O 0.5000 0.4415(6) 0.9045(5) 0.020(2) Uani 1 2 d S
O2 O 0.3793(3) -0.0793(4) 0.9150(4) 0.0282(16) Uani 1 1 d .
O3 O 0.2751(3) 0.2065(5) 0.9249(4) 0.0279(18) Uani 1 1 d .
O4 O 0.4319(3) 0.0512(5) 0.9899(3) 0.0204(16) Uani 1 1 d .
O5 O 0.5000 0.0379(7) 0.7214(5) 0.025(2) Uani 1 2 d SU
O6 O 0.3910(3) 0.3212(5) 0.7323(4) 0.0280(18) Uani 1 1 d .
O7 O 0.3826(3) 0.1008(5) 1.0987(4) 0.0286(17) Uani 1 1 d .
O8 O 0.3939(3) 0.5270(4) 0.9310(3) 0.0248(17) Uani 1 1 d .
O9 O 0.4409(3) 0.0007(4) 0.8252(4) 0.0236(17) Uani 1 1 d .
O10 O 0.3754(3) 0.1082(4) 0.8974(3) 0.0203(15) Uani 1 1 d .
O11 O 0.4353(3) 0.2768(4) 0.8929(3) 0.0182(16) Uani 1 1 d .
O12 O 0.4434(3) 0.1735(5) 0.7871(3) 0.0190(15) Uani 1 1 d .
O13 O 0.5000 0.4226(6) 1.1043(5) 0.029(3) Uani 1 2 d S
O14 O 0.4057(3) 0.4152(5) 0.8347(4) 0.0270(18) Uani 1 1 d .
O15 O 0.3767(3) 0.2038(4) 0.9931(3) 0.0195(15) Uani 1 1 d .
O16 O 0.4433(3) 0.3854(4) 0.9973(3) 0.0214(16) Uani 1 1 d .
O17 O 0.5000 0.1014(6) 1.0785(5) 0.021(2) Uani 1 2 d S
O18 O 0.5000 0.2128(6) 0.9969(5) 0.018(2) Uani 1 2 d S
O19 O 0.4408(3) 0.2613(5) 1.0852(4) 0.0243(17) Uani 1 1 d .
O20 O 0.5000 -0.0559(6) 0.9205(5) 0.022(2) Uani 1 2 d S
O21 O 0.3448(3) 0.2528(5) 0.8320(4) 0.0244(18) Uani 1 1 d .
O22 O 0.5000 0.1080(6) 0.8898(4) 0.017(2) Uiso 1 2 d S
O23 O 0.3470(3) 0.3554(5) 0.9319(3) 0.0240(17) Uani 1 1 d .
O24 O 0.5000 0.3291(6) 0.7903(5) 0.017(2) Uani 1 2 d S
N1 N 0.5000 0.7118(7) 0.7924(6) 0.025(3) Uani 1 2 d SU
C11 C 0.5000 0.7672(12) 0.8484(9) 0.049(5) Uani 1 2 d SDU
C12 C 0.4645(7) 0.7247(14) 0.8948(9) 0.029(5) Uani 0.50 1 d PDU
C13 C 0.4658(8) 0.6200(13) 0.7920(10) 0.036(6) Uani 0.50 1 d PDU
C14 C 0.5000 0.5569(11) 0.7517(9) 0.046(5) Uani 1 2 d SDU
C15 C 0.5000 0.766(2) 0.7447(17) 0.111(11) Uiso 1 2 d SDU
C16 C 0.5365(9) 0.8316(15) 0.7198(14) 0.048(7) Uiso 0.50 1 d PDU
O31 O 0.4079(8) 0.7193(16) 0.8682(11) 0.068(7) Uani 0.50 1 d PDU
O32 O 0.4428(7) 0.5487(13) 0.7674(10) 0.058(6) Uani 0.50 1 d PDU
O33 O 0.5801(6) 0.7631(10) 0.7058(7) 0.029(4) Uani 0.50 1 d PDU
N2 N 0.2807(3) 0.0257(6) 0.2708(4) 0.023(2) Uani 1 1 d U
H2 H 0.2520 0.0353 0.2424 0.028 Uiso 1 1 calc R
C21 C 0.3121(4) -0.0630(7) 0.2553(5) 0.022(2) Uiso 1 1 d DU
H21A H 0.3376 -0.0807 0.2887 0.026 Uiso 1 1 calc R
H21B H 0.2829 -0.1117 0.2497 0.026 Uiso 1 1 calc R
C22 C 0.3480(4) -0.0546(7) 0.2006(5) 0.026(3) Uani 1 1 d DU
H22A H 0.3809 -0.0126 0.2078 0.031 Uiso 1 1 calc R
H22B H 0.3642 -0.1147 0.1898 0.031 Uiso 1 1 calc R
C23 C 0.2509(5) 0.0172(8) 0.3301(5) 0.037(3) Uani 1 1 d DU
H23A H 0.2809 0.0139 0.3615 0.044 Uiso 1 1 calc R
H23B H 0.2271 0.0721 0.3373 0.044 Uiso 1 1 calc R
C24 C 0.2126(5) -0.0653(8) 0.3339(6) 0.042(3) Uani 1 1 d DU
H24A H 0.2372 -0.1204 0.3327 0.050 Uiso 1 1 calc R
H24B H 0.1918 -0.0647 0.3722 0.050 Uiso 1 1 calc R
C25 C 0.3210(5) 0.1040(7) 0.2689(6) 0.034(3) Uani 1 1 d DU
H25A H 0.3338 0.1135 0.2276 0.041 Uiso 1 1 calc R
H25B H 0.3560 0.0892 0.2927 0.041 Uiso 1 1 calc R
C26 C 0.2947(5) 0.1923(8) 0.2922(7) 0.042(3) Uani 1 1 d DU
H26A H 0.2851 0.1863 0.3347 0.050 Uiso 1 1 calc R
H26B H 0.3227 0.2429 0.2874 0.050 Uiso 1 1 calc R
O34 O 0.3129(3) -0.0209(5) 0.1531(4) 0.0308(19) Uani 1 1 d DU
H34 H 0.2852 -0.0569 0.1469 0.046 Uiso 1 1 calc R
O35 O 0.1718(4) -0.0696(9) 0.2882(6) 0.090(5) Uani 1 1 d DU
H35 H 0.1499 -0.0240 0.2899 0.136 Uiso 1 1 calc R
O36 O 0.2424(4) 0.2097(6) 0.2582(4) 0.041(2) Uani 1 1 d DU
H36 H 0.2267 0.2578 0.2702 0.062 Uiso 1 1 calc R
N3 N 0.2136(4) 0.9189(6) 0.0931(5) 0.032(2) Uani 1 1 d U
H3 H 0.2483 0.9303 0.1129 0.038 Uiso 1 1 calc R
C31 C 0.2170(6) 0.8274(8) 0.0670(6) 0.047(4) Uani 1 1 d DU
H31A H 0.2495 0.8262 0.0383 0.056 Uiso 1 1 calc R
H31B H 0.1806 0.8155 0.0449 0.056 Uiso 1 1 calc R
C32 C 0.2259(6) 0.7519(8) 0.1112(6) 0.047(4) Uani 1 1 d DU
H32A H 0.1909 0.7453 0.1364 0.057 Uiso 1 1 calc R
H32B H 0.2327 0.6938 0.0903 0.057 Uiso 1 1 calc R
C33 C 0.2058(7) 0.9903(10) 0.0467(8) 0.064(4) Uani 1 1 d DU
H33A H 0.1669 0.9812 0.0287 0.077 Uiso 1 1 calc R
H33B H 0.2049 1.0499 0.0669 0.077 Uiso 1 1 calc R
C34 C 0.2483(8) 0.9967(15) -0.0017(9) 0.091(6) Uiso 1 1 d DU
C35 C 0.1625(6) 0.9192(9) 0.1396(7) 0.055(4) Uani 1 1 d DU
H35A H 0.1286 0.8868 0.1228 0.066 Uiso 1 1 calc R
H35B H 0.1752 0.8858 0.1753 0.066 Uiso 1 1 calc R
C36 C 0.1444(5) 1.0120(9) 0.1570(8) 0.051(4) Uani 1 1 d DU
H36A H 0.1286 1.0440 0.1220 0.062 Uiso 1 1 calc R
H36B H 0.1131 1.0080 0.1869 0.062 Uiso 1 1 calc R
O37 O 0.2761(4) 0.7749(6) 0.1471(5) 0.056(3) Uani 1 1 d DU
H37 H 0.2818 0.7337 0.1722 0.084 Uiso 1 1 calc R
O38' O 0.2606(19) 0.917(2) -0.0359(19) 0.094(14) Uiso 0.30 1 d PDU
H38' H 0.2298 0.8982 -0.0517 0.141 Uiso 0.30 1 calc PR
O38 O 0.3027(8) 0.9815(13) 0.0254(9) 0.096(6) Uiso 0.70 1 d PDU
H38 H 0.3292 0.9860 0.0000 0.144 Uiso 0.70 1 calc PR
O39 O 0.1921(4) 1.0630(6) 0.1807(4) 0.045(2) Uani 1 1 d DU
H39 H 0.2040 1.0380 0.2118 0.067 Uiso 1 1 calc R
N4 N 0.4683(17) 0.787(2) 0.0727(19) 0.123(15) Uiso 0.50 1 d PDU
C41 C 0.4133(19) 0.823(3) 0.045(3) 0.11(2) Uiso 0.50 1 d PDU
C42 C 0.384(3) 0.741(4) 0.018(2) 0.15(2) Uiso 0.50 1 d PDU
C43 C 0.4653(18) 0.739(2) 0.131(2) 0.111(16) Uiso 0.50 1 d PDU
C44 C 0.5000 0.6515(18) 0.1313(12) 0.088(9) Uiso 1 2 d SDU
C45 C 0.4718(14) 0.887(2) 0.0784(17) 0.072(10) Uiso 0.50 1 d PDU
C46 C 0.425(4) 0.818(6) 0.064(5) 0.20(4) Uiso 0.50 1 d PDU
O40 O 0.4186(13) 0.710(2) -0.0330(16) 0.097(9) Uiso 0.50 1 d PDU
O41 O 0.5340(9) 0.6057(16) 0.0854(10) 0.070(6) Uiso 0.50 1 d PDU
O42 O 0.382(4) 0.746(5) 0.073(5) 0.35(5) Uiso 0.50 1 d PDU

loop_
_atom_site_aniso_label
_atom_site_aniso_U_11
_atom_site_aniso_U_22
_atom_site_aniso_U_33
_atom_site_aniso_U_23
_atom_site_aniso_U_13
_atom_site_aniso_U_12
W1 0.02292(18) 0.01776(19) 0.0189(3) -0.0026(2) -0.0007(2) 0.00373(14)
W2 0.0264(3) 0.0181(3) 0.0113(3) -0.0025(3) 0.000 0.000
W3 0.01990(17) 0.0277(2) 0.0163(2) 0.0015(2) -0.0012(2) -0.00105(15)
W4 0.02377(18) 0.0245(2) 0.0122(2) 0.0020(2) -0.00069(17) 0.00575(16)
W5 0.02204(19) 0.0251(2) 0.0126(2) 0.0030(2) 0.00234(18) -0.00254(15)
W6 0.0368(3) 0.0204(3) 0.0095(3) 0.0001(3) 0.000 0.000
W7 0.02762(19) 0.01832(19) 0.0180(3) -0.0017(2) 0.00450(19) -0.00544(15)
O1 0.027(5) 0.019(4) 0.016(6) 0.000(5) 0.000 0.000
O2 0.036(4) 0.029(3) 0.020(4) -0.001(4) 0.004(4) -0.015(3)
O3 0.017(3) 0.039(4) 0.028(5) -0.008(4) 0.006(3) -0.005(3)
O4 0.024(3) 0.023(4) 0.015(4) 0.009(3) -0.005(3) 0.002(3)
O5 0.041(6) 0.025(5) 0.010(6) -0.002(5) 0.000 0.000
O6 0.032(4) 0.032(4) 0.020(5) 0.001(4) -0.005(3) 0.003(3)
O7 0.029(4) 0.033(4) 0.023(5) 0.001(4) 0.005(3) -0.010(3)
O8 0.042(4) 0.024(3) 0.008(4) -0.002(3) -0.001(3) 0.009(3)
O9 0.026(3) 0.015(3) 0.030(5) 0.003(3) 0.003(3) -0.001(3)
O10 0.024(3) 0.027(3) 0.010(4) 0.000(3) -0.002(3) -0.001(3)
O11 0.025(3) 0.018(3) 0.013(4) 0.005(3) -0.003(3) 0.007(3)
O12 0.020(3) 0.029(4) 0.008(4) -0.006(3) 0.000(3) 0.000(3)
O13 0.057(7) 0.020(5) 0.011(6) 0.002(5) 0.000 0.000
O14 0.020(3) 0.020(4) 0.041(6) -0.002(4) 0.004(3) 0.005(3)
O15 0.021(3) 0.019(3) 0.018(4) 0.000(3) -0.002(3) 0.001(3)
O16 0.032(4) 0.017(3) 0.016(4) -0.002(3) 0.005(3) 0.007(3)
O17 0.015(4) 0.014(5) 0.035(7) 0.004(5) 0.000 0.000
O18 0.020(5) 0.021(5) 0.015(6) 0.004(5) 0.000 0.000
O19 0.023(3) 0.022(4) 0.028(5) -0.007(4) 0.004(3) 0.000(3)
O20 0.030(5) 0.021(4) 0.014(6) -0.002(5) 0.000 0.000
O21 0.018(3) 0.022(4) 0.034(5) -0.006(4) -0.002(3) 0.001(3)
O23 0.028(3) 0.026(4) 0.018(5) 0.000(3) 0.000(3) 0.002(3)
O24 0.022(4) 0.012(4) 0.018(6) 0.008(5) 0.000 0.000
N1 0.047(7) 0.013(6) 0.015(8) -0.002(6) 0.000 0.000
C11 0.062(12) 0.031(9) 0.054(15) -0.025(10) 0.000 0.000
C12 0.029(11) 0.029(11) 0.029(15) -0.005(11) 0.008(9) 0.004(9)
C13 0.029(11) 0.038(12) 0.041(17) 0.026(13) -0.002(11) -0.024(10)
C14 0.080(15) 0.021(8) 0.036(13) -0.010(9) 0.000 0.000
O31 0.048(12) 0.101(18) 0.054(16) -0.034(14) -0.015(11) 0.008(11)
O32 0.081(14) 0.044(11) 0.048(15) 0.005(10) -0.017(12) -0.011(11)
O33 0.038(8) 0.034(8) 0.016(9) 0.004(8) 0.010(7) 0.006(7)
N2 0.022(4) 0.033(5) 0.015(5) -0.001(4) 0.003(4) 0.007(4)
C22 0.025(5) 0.030(6) 0.022(7) 0.005(5) -0.004(5) -0.008(4)
C23 0.049(7) 0.055(8) 0.007(6) 0.014(6) 0.007(5) 0.014(6)
C24 0.035(6) 0.048(7) 0.043(9) 0.019(7) 0.011(6) 0.022(6)
C25 0.030(6) 0.040(6) 0.032(8) 0.004(6) 0.002(5) 0.006(5)
C26 0.033(6) 0.042(6) 0.051(10) -0.016(7) -0.010(6) 0.006(5)
O34 0.024(3) 0.047(5) 0.021(5) 0.005(4) -0.011(3) -0.013(3)
O35 0.035(5) 0.128(10) 0.109(12) 0.083(9) -0.029(6) -0.019(6)
O36 0.040(5) 0.043(5) 0.040(6) 0.005(4) -0.002(4) 0.008(4)
N3 0.033(5) 0.029(5) 0.034(7) -0.005(5) -0.008(4) -0.009(4)
C31 0.058(8) 0.051(8) 0.031(9) -0.020(7) -0.006(6) -0.005(7)
C32 0.083(10) 0.027(6) 0.033(9) -0.003(6) -0.022(7) -0.007(7)
C33 0.097(11) 0.056(9) 0.040(10) -0.002(9) -0.010(10) -0.021(8)
C35 0.059(9) 0.054(9) 0.052(11) -0.018(8) 0.001(7) -0.011(7)
C36 0.034(6) 0.065(10) 0.055(10) -0.024(9) 0.000(7) 0.001(7)
O37 0.074(7) 0.035(5) 0.058(8) 0.019(5) -0.030(6) -0.016(5)
O39 0.052(5) 0.047(5) 0.035(6) -0.001(5) -0.010(4) 0.003(4)

loop_
_atom_type_symbol
_atom_type_description
_atom_type_scat_dispersion_real
_atom_type_scat_dispersion_imag
_atom_type_scat_source
W W -0.8490 6.8722 'International Tables Vol C Tables 4.2.6.8 and 6.1.1.4'
O O 0.0106 0.0060 'International Tables Vol C Tables 4.2.6.8 and 6.1.1.4'
N N 0.0061 0.0033 'International Tables Vol C Tables 4.2.6.8 and 6.1.1.4'
C C 0.0033 0.0016 'International Tables Vol C Tables 4.2.6.8 and 6.1.1.4'
H H 0.0000 0.0000 'International Tables Vol C Tables 4.2.6.8 and 6.1.1.4'

loop_
_geom_angle_atom_site_label_1
_geom_angle_atom_site_label_2
_geom_angle_atom_site_label_3
_geom_angle
_geom_angle_site_symmetry_1
_geom_angle_site_symmetry_3
O8 W1 O1 100.7(4) . .
O8 W1 O16 100.5(3) . .
O1 W1 O16 85.9(4) . .
O8 W1 O23 97.3(3) . .
O1 W1 O23 161.9(3) . .
O16 W1 O23 89.2(3) . .
O8 W1 O14 96.8(3) . .
O1 W1 O14 89.5(4) . .
O16 W1 O14 162.6(3) . .
O23 W1 O14 90.0(3) . .
O8 W1 O11 168.1(3) . .
O1 W1 O11 88.1(3) . .
O16 W1 O11 88.0(3) . .
O23 W1 O11 74.3(3) . .
O14 W1 O11 75.0(3) . .
O5 W2 O12 101.8(3) . .
O5 W2 O12 101.8(3) . 3_655
O12 W2 O12 85.1(4) . 3_655
O5 W2 O9 99.6(3) . 3_655
O12 W2 O9 158.5(3) . 3_655
O12 W2 O9 88.7(3) 3_655 3_655
O5 W2 O9 99.6(3) . .
O12 W2 O9 88.7(3) . .
O12 W2 O9 158.5(3) 3_655 .
O9 W2 O9 89.6(4) 3_655 .
O5 W2 O22 171.1(4) . .
O12 W2 O22 84.6(3) . .
O12 W2 O22 84.6(3) 3_655 .
O9 W2 O22 74.2(3) 3_655 .
O9 W2 O22 74.2(3) . .
O3 W3 O15 100.8(4) . .
O3 W3 O10 100.4(3) . .
O15 W3 O10 85.7(3) . .
O3 W3 O23 97.4(3) . .
O15 W3 O23 90.4(3) . .
O10 W3 O23 162.2(3) . .
O3 W3 O21 96.2(4) . .
O15 W3 O21 162.8(3) . .
O10 W3 O21 89.0(3) . .
O23 W3 O21 89.7(3) . .
O3 W3 O11 168.0(3) . .
O15 W3 O11 88.3(3) . .
O10 W3 O11 87.9(3) . .
O23 W3 O11 74.5(3) . .
O21 W3 O11 75.2(3) . .
O6 W4 O12 101.1(3) . .
O6 W4 O24 102.4(4) . .
O12 W4 O24 87.8(3) . .
O6 W4 O14 95.1(3) . .
O12 W4 O14 163.8(3) . .
O24 W4 O14 88.1(3) . .
O6 W4 O21 93.5(3) . .
O12 W4 O21 90.4(3) . .
O24 W4 O21 164.0(4) . .
O14 W4 O21 89.3(3) . .
O6 W4 O11 164.8(3) . .
O12 W4 O11 89.1(3) . .
O24 W4 O11 89.1(4) . .
O14 W4 O11 75.2(3) . .
O21 W4 O11 75.0(3) . .
O7 W5 O17 98.2(4) . .
O7 W5 O4 101.6(3) . .
O17 W5 O4 88.1(4) . .
O7 W5 O15 102.8(3) . .
O17 W5 O15 158.8(4) . .
O4 W5 O15 85.2(3) . .
O7 W5 O19 97.3(3) . .
O17 W5 O19 90.9(4) . .
O4 W5 O19 161.1(3) . .
O15 W5 O19 89.0(3) . .
O7 W5 O18 167.8(4) . .
O17 W5 O18 73.2(3) . .
O4 W5 O18 87.1(3) . .
O15 W5 O18 86.4(3) . .
O19 W5 O18 74.5(4) . .
O13 W6 O16 101.2(3) . 3_655
O13 W6 O16 101.2(3) . .
O16 W6 O16 86.5(4) 3_655 .
O13 W6 O19 97.9(3) . .
O16 W6 O19 160.8(3) 3_655 .
O16 W6 O19 89.3(3) . .
O13 W6 O19 97.9(3) . 3_655
O16 W6 O19 89.3(3) 3_655 3_655
O16 W6 O19 160.8(3) . 3_655
O19 W6 O19 88.7(4) . 3_655
O13 W6 O18 168.3(4) . .
O16 W6 O18 87.2(3) 3_655 .
O16 W6 O18 87.2(3) . .
O19 W6 O18 73.9(3) . .
O19 W6 O18 73.9(3) 3_655 .
O2 W7 O10 100.2(3) . .
O2 W7 O4 102.2(4) . .
O10 W7 O4 85.7(3) . .
O2 W7 O20 99.8(3) . .
O10 W7 O20 160.0(3) . .
O4 W7 O20 90.1(4) . .
O2 W7 O9 96.6(4) . .
O10 W7 O9 90.0(3) . .
O4 W7 O9 161.1(3) . .
O20 W7 O9 87.6(4) . .
O2 W7 O22 168.8(4) . .
O10 W7 O22 86.7(3) . .
O4 W7 O22 87.0(3) . .
O20 W7 O22 73.5(3) . .
O9 W7 O22 74.3(3) . .
W1 O1 W1 151.0(6) . 3_655
W5 O4 W7 151.2(4) . .
W2 O9 W7 117.3(4) . .
W3 O10 W7 150.8(4) . .
W4 O11 W3 97.2(3) . .
W4 O11 W1 96.9(3) . .
W3 O11 W1 96.0(3) . .
W4 O12 W2 151.6(4) . .
W1 O14 W4 112.9(4) . .
W3 O15 W5 152.0(4) . .
W6 O16 W1 150.8(4) . .
W5 O17 W5 118.7(5) . 3_655
W5 O18 W5 94.8(4) . 3_655
W5 O18 W6 95.2(3) . .
W5 O18 W6 95.2(3) 3_655 .
W5 O19 W6 116.3(4) . .
W7 O20 W7 118.2(5) . 3_655
W3 O21 W4 112.6(3) . .
W7 O22 W7 94.7(3) . 3_655
W7 O22 W2 94.1(3) . .
W7 O22 W2 94.1(3) 3_655 .
W1 O23 W3 115.0(3) . .
W4 O24 W4 146.8(5) . 3_655
C15 N1 C11 110.7(19) . .
C15 N1 C13 120.5(18) . 3_655
C11 N1 C13 118.3(13) . 3_655
C15 N1 C13 120.5(18) . .
C11 N1 C13 118.3(13) . .
C13 N1 C13 60.3(15) 3_655 .
C12 C11 C12 67.3(16) . 3_655
C12 C11 N1 111.7(13) . .
C12 C11 N1 111.7(13) 3_655 .
O31 C12 C11 103.0(16) . .
O31 C12 C12 154.9(13) . 3_655
C11 C12 C12 56.3(8) . 3_655
O32 C13 C14 57.3(10) . .
O32 C13 N1 155(2) . .
C14 C13 N1 105.9(13) . .
O32 C13 C13 113.9(11) . 3_655
C14 C13 C13 58.9(8) . 3_655
N1 C13 C13 59.9(7) . 3_655
O32 C14 O32 148(2) . 3_655
O32 C14 C13 53.3(12) . .
O32 C14 C13 113.2(16) 3_655 .
O32 C14 C13 113.2(16) . 3_655
O32 C14 C13 53.3(12) 3_655 3_655
C13 C14 C13 62.2(17) . 3_655
N1 C15 C16 137(2) . .
N1 C15 C16 137(2) . 3_655
C16 C15 C16 74(2) . 3_655
C15 C16 O33 91.2(15) . .
C15 C16 C16 53.2(11) . 3_655
O33 C16 C16 133.4(12) . 3_655
C13 O32 C14 69.5(11) . .
C25 N2 C23 111.8(9) . .
C25 N2 C21 111.3(7) . .
C23 N2 C21 110.2(8) . .
C22 C21 N2 112.3(8) . .
O34 C22 C21 109.8(8) . .
C24 C23 N2 112.5(10) . .
O35 C24 C23 112.8(10) . .
N2 C25 C26 114.0(9) . .
O36 C26 C25 107.2(9) . .
C31 N3 C33 111.7(11) . .
C31 N3 C35 108.1(9) . .
C33 N3 C35 112.2(10) . .
N3 C31 C32 114.6(11) . .
O37 C32 C31 107.9(10) . .
C34 C33 N3 119.2(15) . .
O38 C34 O38' 86(2) . .
O38 C34 C33 104.8(17) . .
O38' C34 C33 119(2) . .
C36 C35 N3 112.9(12) . .
O39 C36 C35 111.5(10) . .
C46 N4 N4 154(5) . 3_655
C46 N4 C45 70(3) . .
N4 N4 C45 87(2) 3_655 .
C46 N4 C43 108(7) . .
N4 N4 C43 93(2) 3_655 .
C45 N4 C43 113(3) . .
C46 N4 C41 15(8) . .
N4 N4 C41 147(3) 3_655 .
C45 N4 C41 75(3) . .
C43 N4 C41 120(4) . .
C46 C41 O42 77(10) . .
C46 C41 N4 34(10) . .
O42 C41 N4 87(5) . .
C46 C41 C42 117(10) . .
O42 C41 C42 50(4) . .
N4 C41 C42 105(4) . .
C46 C41 C45 48(10) . .
O42 C41 C45 124(5) . .
N4 C41 C45 51.7(16) . .
C42 C41 C45 156(4) . .
O42 C42 O40 145(8) . .
O42 C42 C41 64(5) . .
O40 C42 C41 109(5) . .
O42 C42 C46 53(3) . .
O40 C42 C46 112(5) . .
C41 C42 C46 15(5) . .
N4 C43 C44 113(3) . .
N4 C43 C43 87(2) . 3_655
C44 C43 C43 58.3(18) . 3_655
O41 C44 O41 64(2) 3_655 .
O41 C44 C43 132(3) 3_655 3_655
O41 C44 C43 96(2) . 3_655
O41 C44 C43 96(2) 3_655 .
O41 C44 C43 132(3) . .
C43 C44 C43 63(4) 3_655 .
C45 C45 N4 93(2) 3_655 .
C45 C45 C46 136(4) 3_655 .
N4 C45 C46 44(4) . .
C45 C45 C41 138(2) 3_655 .
N4 C45 C41 53.6(16) . .
C46 C45 C41 15(6) . .
C41 C46 N4 131(10) . .
C41 C46 O42 83(8) . .
N4 C46 O42 106(9) . .
C41 C46 C45 117(10) . .
N4 C46 C45 66(2) . .
O42 C46 C45 160(10) . .
C41 C46 C42 48(8) . .
N4 C46 C42 107(7) . .
O42 C46 C42 44(4) . .
C45 C46 C42 155(9) . .
C44 O41 O41 57.8(10) . 3_655
C42 O42 C46 83(6) . .
C42 O42 C41 66(4) . .
C46 O42 C41 21(5) . .

loop_
_geom_bond_atom_site_label_1
_geom_bond_atom_site_label_2
_geom_bond_distance
_geom_bond_site_symmetry_2
W1 O8 1.733(6) .
W1 O1 1.910(3) .
W1 O16 1.915(7) .
W1 O23 1.924(7) .
W1 O14 1.932(9) .
W1 O11 2.191(7) .
W2 O5 1.691(11) .
W2 O12 1.921(7) .
W2 O12 1.921(7) 3_655
W2 O9 1.925(7) 3_655
W2 O9 1.925(7) .
W2 O22 2.268(10) .
W3 O3 1.729(6) .
W3 O15 1.899(7) .
W3 O10 1.900(7) .
W3 O23 1.927(7) .
W3 O21 1.932(8) .
W3 O11 2.180(7) .
W4 O6 1.708(8) .
W4 O12 1.888(7) .
W4 O24 1.916(3) .
W4 O14 1.971(7) .
W4 O21 1.975(7) .
W4 O11 2.155(7) .
W5 O7 1.712(8) .
W5 O17 1.900(5) .
W5 O4 1.905(8) .
W5 O15 1.911(7) .
W5 O19 1.922(7) .
W5 O18 2.220(7) .
W6 O13 1.723(10) .
W6 O16 1.901(7) 3_655
W6 O16 1.901(7) .
W6 O19 1.946(7) .
W6 O19 1.946(7) 3_655
W6 O18 2.228(10) .
W7 O2 1.723(6) .
W7 O10 1.913(7) .
W7 O4 1.915(8) .
W7 O20 1.928(5) .
W7 O9 1.945(8) .
W7 O22 2.249(6) .
O1 W1 1.910(2) 3_655
O17 W5 1.900(5) 3_655
O18 W5 2.220(7) 3_655
O20 W7 1.928(5) 3_655
O22 W7 2.249(6) 3_655
O24 W4 1.916(3) 3_655
N1 C15 1.34(3) .
N1 C11 1.51(2) .
N1 C13 1.56(2) 3_655
N1 C13 1.56(2) .
C11 C12 1.471(17) .
C11 C12 1.471(17) 3_655
C12 O31 1.436(17) .
C12 C12 1.63(3) 3_655
C13 O32 1.30(3) .
C13 C14 1.520(17) .
C13 C13 1.57(4) 3_655
C14 O32 1.365(16) .
C14 O32 1.365(16) 3_655
C14 C13 1.520(17) 3_655
C15 C16 1.399(18) .
C15 C16 1.399(18) 3_655
C16 O33 1.455(17) .
C16 C16 1.68(4) 3_655
N2 C25 1.480(14) .
N2 C23 1.512(14) .
N2 C21 1.534(13) .
C21 C22 1.492(12) .
C22 O34 1.433(11) .
C23 C24 1.503(14) .
C24 O35 1.396(13) .
C25 C26 1.528(13) .
C26 O36 1.448(12) .
N3 C31 1.473(15) .
N3 C33 1.497(19) .
N3 C35 1.576(17) .
C31 C32 1.508(14) .
C32 O37 1.451(12) .
C33 C34 1.470(17) .
C34 O38 1.409(16) .
C34 O38' 1.434(19) .
C35 C36 1.482(14) .
C36 O39 1.433(12) .
N4 C46 1.11(11) .
N4 N4 1.46(8) 3_655
N4 C45 1.471(19) .
N4 C43 1.50(2) .
N4 C41 1.51(2) .
C41 C46 0.53(13) .
C41 O42 1.50(9) .
C41 C42 1.52(2) .
C41 C45 1.81(6) .
C42 O42 1.27(11) .
C42 O40 1.46(2) .
C42 C46 1.82(8) .
C43 C44 1.518(19) .
C43 C43 1.59(8) 3_655
C44 O41 1.464(18) 3_655
C44 O41 1.464(18) .
C44 C43 1.518(19) 3_655
C45 C45 1.29(7) 3_655
C45 C46 1.51(2) .
C46 O42 1.47(2) .
O41 O41 1.56(4) 3_655
